data_9000281
loop_
_publ_author_name
'Louisnathan, S. J.'
'Gibbs, G. V.'

_publ_section_title
;
 Aluminium-silicon distribution in zunyite
;
_journal_name_full 'American Mineralogist'
_journal_page_first 1089
_journal_page_last 1108
_journal_volume 57
_journal_year 1972
_chemical_formula_sum 'Al13 Cl F3.84 H14.16 O34.16 Si5'
_chemical_name_mineral Zunyite
_space_group_IT_number 216
_symmetry_space_group_name_Hall 'F -4 2 3'
_symmetry_space_group_name_H-M 'F -4 3 m'
_cell_angle_alpha 90
_cell_angle_beta 90
_cell_angle_gamma 90
_cell_length_a 13.860
_cell_length_b 13.860
_cell_length_c 13.860
_cell_formula_units_Z 4
_cell_volume 2662.500
_database_code_amcsd 0000290
_exptl_crystal_density_diffrn 2.895
_cod_original_formula_sum 'Si5 Al13 O34.16 H14.16 F3.84 Cl'
_cod_database_code 9000281

loop_
_space_group_symop_operation_xyz
x,y,z
x,1/2+y,1/2+z
1/2+x,y,1/2+z
1/2+x,1/2+y,z
-z,x,-y
-z,1/2+x,1/2-y
1/2-z,x,1/2-y
1/2-z,1/2+x,-y
-y,z,-x
-y,1/2+z,1/2-x
1/2-y,z,1/2-x
1/2-y,1/2+z,-x
-x,y,-z
-x,1/2+y,1/2-z
1/2-x,y,1/2-z
1/2-x,1/2+y,-z
x,-z,-y
x,1/2-z,1/2-y
1/2+x,-z,1/2-y
1/2+x,1/2-z,-y
z,-y,-x
z,1/2-y,1/2-x
1/2+z,-y,1/2-x
1/2+z,1/2-y,-x
y,-x,-z
y,1/2-x,1/2-z
1/2+y,-x,1/2-z
1/2+y,1/2-x,-z
x,z,y
x,1/2+z,1/2+y
1/2+x,z,1/2+y
1/2+x,1/2+z,y
z,y,x
z,1/2+y,1/2+x
1/2+z,y,1/2+x
1/2+z,1/2+y,x
y,x,z
y,1/2+x,1/2+z
1/2+y,x,1/2+z
1/2+y,1/2+x,z
-z,-x,y
-z,1/2-x,1/2+y
1/2-z,-x,1/2+y
1/2-z,1/2-x,y
-y,-z,x
-y,1/2-z,1/2+x
1/2-y,-z,1/2+x
1/2-y,1/2-z,x
-x,-y,z
-x,1/2-y,1/2+z
1/2-x,-y,1/2+z
1/2-x,1/2-y,z
z,-x,-y
z,1/2-x,1/2-y
1/2+z,-x,1/2-y
1/2+z,1/2-x,-y
y,-z,-x
y,1/2-z,1/2-x
1/2+y,-z,1/2-x
1/2+y,1/2-z,-x
x,-y,-z
x,1/2-y,1/2-z
1/2+x,-y,1/2-z
1/2+x,1/2-y,-z
-x,z,-y
-x,1/2+z,1/2-y
1/2-x,z,1/2-y
1/2-x,1/2+z,-y
-z,y,-x
-z,1/2+y,1/2-x
1/2-z,y,1/2-x
1/2-z,1/2+y,-x
-y,x,-z
-y,1/2+x,1/2-z
1/2-y,x,1/2-z
1/2-y,1/2+x,-z
-x,-z,y
-x,1/2-z,1/2+y
1/2-x,-z,1/2+y
1/2-x,1/2-z,y
-z,-y,x
-z,1/2-y,1/2+x
1/2-z,-y,1/2+x
1/2-z,1/2-y,x
-y,-x,z
-y,1/2-x,1/2+z
1/2-y,-x,1/2+z
1/2-y,1/2-x,z
z,x,y
z,1/2+x,1/2+y
1/2+z,x,1/2+y
1/2+z,1/2+x,y
y,z,x
y,1/2+z,1/2+x
1/2+y,z,1/2+x
1/2+y,1/2+z,x

loop_
_atom_site_label
_atom_site_fract_x
_atom_site_fract_y
_atom_site_fract_z
_atom_site_occupancy
_atom_site_U_iso_or_equiv
Si1 0.25000 0.25000 0.25000 1.00000 0.00177
Al1 0.75000 0.75000 0.75000 1.00000 0.00329
Si2 0.11430 0.11430 0.11430 1.00000 0.00165
Al2 0.08540 0.08540 0.76690 1.00000 0.00393
O1 0.82500 0.82500 0.82500 1.00000 0.00583
O2 0.18220 0.18220 0.18220 1.00000 0.01013
O3 0.28000 0.00000 0.00000 1.00000 0.01001
H 0.32000 0.00000 0.00000 1.00000 0.05826
O-H4 0.17830 0.17830 0.54540 0.68000 0.00317
F4 0.17830 0.17830 0.54540 0.32000 0.00317
O5 0.13770 0.13770 0.00130 1.00000 0.00519
Cl 0.50000 0.50000 0.50000 1.00000 0.00798

loop_
_cod_related_entry_id
_cod_related_entry_database
_cod_related_entry_code
1 AMCSD 0000290
